data_2108087
loop_
_publ_author_name
'Liu, Rui'
'Gao, Yuan Jun'
'Jin, Wei Jun'

_publ_section_title
;
 Color-tunable phosphorescence of 1,10-phenanthrolines by
 4,7-methyl/-diphenyl/-dichloro substituents in cocrystals assembled
 <i>via</i> bifurcated C---I&#x00B7;&#x00B7;&#x00B7;N halogen bonds using
 1,4-diiodotetrafluorobenzene as a bonding donor
;
_journal_coeditor_code AO5026
_journal_issue 2
_journal_name_full 'Acta Crystallographica Section B'
_journal_page_first 247
_journal_page_last 254
_journal_paper_doi 10.1107/S205252061700292X
_journal_volume 73
_journal_year 2017
_chemical_formula_sum 'C66 H36 F16 I8 N6'
_chemical_formula_weight 2232.20
_chemical_name_systematic
;
 ?
;
_space_group_IT_number 15
_symmetry_cell_setting monoclinic
_symmetry_space_group_name_Hall '-C 2yc'
_symmetry_space_group_name_H-M 'C 1 2/c 1'
_atom_sites_solution_hydrogens geom
_atom_sites_solution_primary direct
_atom_sites_solution_secondary difmap
_audit_creation_method SHELXL-97
_cell_angle_alpha 90.00
_cell_angle_beta 95.607(9)
_cell_angle_gamma 90.00
_cell_formula_units_Z 4
_cell_length_a 11.455(4)
_cell_length_b 27.777(10)
_cell_length_c 21.823(9)
_cell_measurement_reflns_used 656
_cell_measurement_temperature 296(2)
_cell_measurement_theta_max 17.91
_cell_measurement_theta_min 2.56
_cell_volume 6911(4)
_computing_cell_refinement 'Bruker SAINT'
_computing_data_collection 'Bruker APEX2'
_computing_data_reduction 'Bruker SAINT'
_computing_molecular_graphics 'Bruker SHELXTL'
_computing_publication_material 'Bruker SHELXTL'
_computing_structure_refinement 'SHELXL-97 (Sheldrick, 1997)'
_computing_structure_solution 'SHELXS-97 (Sheldrick, 1990)'
_diffrn_ambient_temperature 296(2)
_diffrn_measured_fraction_theta_full 0.997
_diffrn_measured_fraction_theta_max 0.997
_diffrn_measurement_device_type 'Bruker APEX-II CCD'
_diffrn_measurement_method '\f and \w scans'
_diffrn_radiation_monochromator graphite
_diffrn_radiation_source 'fine-focus sealed tube'
_diffrn_radiation_type MoK\a
_diffrn_radiation_wavelength 0.71073
_diffrn_reflns_av_R_equivalents 0.1651
_diffrn_reflns_av_sigmaI/netI 0.2339
_diffrn_reflns_limit_h_max 14
_diffrn_reflns_limit_h_min -14
_diffrn_reflns_limit_k_max 36
_diffrn_reflns_limit_k_min -32
_diffrn_reflns_limit_l_max 28
_diffrn_reflns_limit_l_min -19
_diffrn_reflns_number 22301
_diffrn_reflns_theta_full 27.50
_diffrn_reflns_theta_max 27.50
_diffrn_reflns_theta_min 1.47
_exptl_absorpt_coefficient_mu 3.679
_exptl_absorpt_correction_T_max 0.7099
_exptl_absorpt_correction_T_min 0.5736
_exptl_absorpt_correction_type multi-scan
_exptl_absorpt_process_details SADABS
_exptl_crystal_colour pale-yellow
_exptl_crystal_density_diffrn 2.145
_exptl_crystal_density_method 'not measured'
_exptl_crystal_description block
_exptl_crystal_F_000 4168
_exptl_crystal_size_max 0.17
_exptl_crystal_size_mid 0.11
_exptl_crystal_size_min 0.10
_refine_diff_density_max 1.101
_refine_diff_density_min -1.416
_refine_ls_extinction_method none
_refine_ls_goodness_of_fit_ref 0.874
_refine_ls_hydrogen_treatment mixed
_refine_ls_matrix_type full
_refine_ls_number_parameters 435
_refine_ls_number_reflns 7926
_refine_ls_number_restraints 0
_refine_ls_restrained_S_all 0.874
_refine_ls_R_factor_all 0.2441
_refine_ls_R_factor_gt 0.0663
_refine_ls_shift/su_max 0.000
_refine_ls_shift/su_mean 0.000
_refine_ls_structure_factor_coef Fsqd
_refine_ls_weighting_details 'calc w=1/[\s^2^(Fo^2^)+(0.0300P)^2^+0.0000P] where P=(Fo^2^+2Fc^2^)/3'
_refine_ls_weighting_scheme calc
_refine_ls_wR_factor_gt 0.0980
_refine_ls_wR_factor_ref 0.1490
_reflns_number_gt 2398
_reflns_number_total 7926
_reflns_threshold_expression >2sigma(I)
_cod_data_source_file ao5026sup1.cif
_cod_data_source_block 160411a_0m
_cod_depositor_comments
;

2019-10-01
Z value and formula fixed to values more according to usual
chemical conventions.                 miguel
;
_cod_original_formula_sum 'C33 H18 F8 I4 N3'
_cod_original_formula_weight 1116.10
_cod_original_formula_units_Z 8
_cod_database_code 2108087

loop_
_symmetry_equiv_pos_as_xyz
'x, y, z'
'-x, y, -z+1/2'
'x+1/2, y+1/2, z'
'-x+1/2, y+1/2, -z+1/2'
'-x, -y, -z'
'x, -y, z-1/2'
'-x+1/2, -y+1/2, -z'
'x+1/2, -y+1/2, z-1/2'

loop_
_atom_site_type_symbol
_atom_site_label
_atom_site_fract_x
_atom_site_fract_y
_atom_site_fract_z
_atom_site_U_iso_or_equiv
_atom_site_adp_type
_atom_site_calc_flag
_atom_site_refinement_flags
_atom_site_occupancy
_atom_site_symmetry_multiplicity
C C1 0.4925(9) 0.1804(4) 0.3335(6) 0.037(3) Uani d . 1 1
C C2 0.5114(11) 0.1311(5) 0.3330(6) 0.048(4) Uani d . 1 1
C C3 0.4230(11) 0.0994(4) 0.3144(7) 0.060(4) Uani d . 1 1
C C4 0.3093(9) 0.1148(4) 0.2915(6) 0.040(3) Uani d . 1 1
C C5 0.2935(10) 0.1643(4) 0.2888(6) 0.045(4) Uani d . 1 1
C C6 0.3817(11) 0.1953(4) 0.3106(6) 0.046(4) Uani d . 1 1
C C7 0.1114(11) 0.1905(5) 0.4106(7) 0.051(4) Uani d . 1 1
C C8 0.2185(14) 0.2102(5) 0.4297(7) 0.065(5) Uani d . 1 1
C C9 0.3112(13) 0.1818(7) 0.4577(7) 0.074(5) Uani d . 1 1
C C10 0.2988(12) 0.1327(6) 0.4620(7) 0.063(4) Uani d . 1 1
C C11 0.1924(13) 0.1126(6) 0.4422(7) 0.068(5) Uani d . 1 1
C C12 0.1017(12) 0.1421(5) 0.4153(7) 0.057(4) Uani d . 1 1
C C13 0.1562(11) 0.3085(5) 0.2524(7) 0.056(4) Uani d . 1 1
H H13 0.1459 0.2784 0.2697 0.067 Uiso calc R 1 1
C C14 0.1473(10) 0.3475(5) 0.2888(7) 0.059(4) Uani d . 1 1
H H14 0.1317 0.3442 0.3297 0.071 Uiso calc R 1 1
C C15 0.1624(10) 0.3928(5) 0.2632(8) 0.052(4) Uani d . 1 1
C C16 0.1455(10) 0.4359(5) 0.3055(7) 0.068(4) Uani d . 1 1
H H16A 0.1320 0.4245 0.3457 0.103 Uiso calc R 1 1
H H16B 0.0792 0.4546 0.2888 0.103 Uiso calc R 1 1
H H16C 0.2146 0.4557 0.3084 0.103 Uiso calc R 1 1
C C17 0.1831(10) 0.3977(5) 0.2033(8) 0.048(4) Uani d . 1 1
C C18 0.1948(11) 0.4422(4) 0.1739(7) 0.055(4) Uani d . 1 1
H H18 0.1855 0.4706 0.1954 0.066 Uiso calc R 1 1
C C19 0.2196(10) 0.4443(5) 0.1140(7) 0.058(4) Uani d . 1 1
H H19 0.2249 0.4742 0.0955 0.070 Uiso calc R 1 1
C C20 0.2378(9) 0.4021(4) 0.0785(7) 0.041(3) Uani d . 1 1
C C21 0.2655(11) 0.4033(5) 0.0172(7) 0.054(4) Uani d . 1 1
C C22 0.2724(11) 0.4506(5) -0.0160(7) 0.078(5) Uani d . 1 1
H H22A 0.2816 0.4447 -0.0586 0.118 Uiso calc R 1 1
H H22B 0.3384 0.4687 0.0022 0.118 Uiso calc R 1 1
H H22C 0.2017 0.4686 -0.0127 0.118 Uiso calc R 1 1
C C23 0.2810(11) 0.3601(6) -0.0122(7) 0.067(5) Uani d . 1 1
H H23 0.2981 0.3591 -0.0530 0.081 Uiso calc R 1 1
C C24 0.2699(11) 0.3179(5) 0.0218(8) 0.064(5) Uani d . 1 1
H H24 0.2809 0.2890 0.0016 0.077 Uiso calc R 1 1
C C25 0.2243(9) 0.3575(5) 0.1081(7) 0.044(4) Uani d . 1 1
C C26 0.1976(10) 0.3543(5) 0.1690(7) 0.045(4) Uani d . 1 1
C C27 0.4879(9) 0.4450(4) 0.2820(5) 0.035(3) Uani d . 1 1
C C28 0.4739(9) 0.4008(4) 0.3128(6) 0.033(3) Uani d . 1 1
C C29 0.4500(10) 0.4007(5) 0.3742(7) 0.053(4) Uani d . 1 1
C C30 0.4391(10) 0.4458(5) 0.4018(7) 0.054(4) Uani d . 1 1
H H30 0.4200 0.4480 0.4421 0.065 Uiso calc R 1 1
C C31 0.4574(10) 0.4874(5) 0.3680(8) 0.060(4) Uani d . 1 1
H H31 0.4559 0.5168 0.3885 0.072 Uiso calc R 1 1
C C32 0.4870(10) 0.3570(4) 0.2787(6) 0.046(4) Uani d . 1 1
H H32 0.4767 0.3277 0.2980 0.055 Uiso calc R 1 1
C C33 0.4295(11) 0.3560(4) 0.4094(7) 0.074(5) Uani d . 1 1
H H33A 0.3561 0.3419 0.3938 0.111 Uiso calc R 1 1
H H33B 0.4274 0.3638 0.4522 0.111 Uiso calc R 1 1
H H33C 0.4918 0.3336 0.4051 0.111 Uiso calc R 1 1
F F1 0.6160(6) 0.1132(2) 0.3547(4) 0.069(3) Uani d . 1 1
F F2 0.4469(6) 0.0519(2) 0.3174(4) 0.072(3) Uani d . 1 1
F F3 0.1877(5) 0.1811(2) 0.2698(4) 0.059(2) Uani d . 1 1
F F4 0.3568(6) 0.2425(2) 0.3082(4) 0.065(2) Uani d . 1 1
F F5 0.2361(6) 0.2577(3) 0.4273(4) 0.091(3) Uani d . 1 1
F F6 0.4123(7) 0.2036(4) 0.4757(5) 0.117(4) Uani d . 1 1
F F7 0.1749(7) 0.0655(3) 0.4453(5) 0.102(3) Uani d . 1 1
F F8 0.0003(6) 0.1202(2) 0.3965(4) 0.078(3) Uani d . 1 1
I I1 0.62177(7) 0.23024(3) 0.35990(5) 0.0548(3) Uani d . 1 1
I I2 0.17799(7) 0.06692(3) 0.26217(6) 0.0679(4) Uani d . 1 1
I I3 -0.02562(7) 0.23528(3) 0.37571(5) 0.0627(3) Uani d . 1 1
I I4 0.43465(11) 0.09201(6) 0.50263(7) 0.1477(7) Uani d . 1 1
N N1 0.1783(9) 0.3098(4) 0.1941(6) 0.053(3) Uani d . 1 1
N N2 0.2458(9) 0.3151(4) 0.0784(6) 0.050(3) Uani d . 1 1
N N3 0.4767(9) 0.4883(4) 0.3092(6) 0.055(3) Uani d . 1 1

loop_
_atom_site_aniso_label
_atom_site_aniso_U_11
_atom_site_aniso_U_22
_atom_site_aniso_U_33
_atom_site_aniso_U_12
_atom_site_aniso_U_13
_atom_site_aniso_U_23
C1 0.037(7) 0.043(8) 0.034(9) -0.001(6) 0.013(7) 0.008(6)
C2 0.054(9) 0.049(9) 0.038(10) 0.010(7) -0.009(8) 0.002(7)
C3 0.064(9) 0.025(8) 0.088(14) -0.010(7) -0.005(9) 0.001(8)
C4 0.039(7) 0.031(7) 0.049(10) 0.005(6) 0.001(7) -0.001(7)
C5 0.038(8) 0.047(9) 0.050(10) -0.007(7) 0.002(7) 0.003(7)
C6 0.071(10) 0.022(7) 0.046(10) 0.006(7) 0.013(8) 0.002(7)
C7 0.046(8) 0.050(9) 0.057(11) 0.001(7) 0.006(8) -0.004(8)
C8 0.074(11) 0.061(11) 0.064(13) -0.019(9) 0.026(10) -0.006(9)
C9 0.049(10) 0.119(16) 0.052(13) -0.009(11) 0.000(9) -0.007(11)
C10 0.051(10) 0.091(12) 0.048(11) 0.017(9) 0.001(8) 0.002(10)
C11 0.065(11) 0.073(12) 0.067(13) 0.012(9) 0.010(10) 0.021(10)
C12 0.054(10) 0.073(11) 0.044(11) -0.001(9) 0.007(8) 0.008(9)
C13 0.050(9) 0.060(10) 0.051(12) -0.011(7) -0.024(9) 0.015(9)
C14 0.057(9) 0.069(11) 0.049(11) -0.012(8) -0.013(8) -0.009(10)
C15 0.038(8) 0.038(8) 0.077(13) 0.004(6) -0.011(9) -0.016(9)
C16 0.069(10) 0.073(10) 0.062(12) -0.019(8) -0.002(9) -0.008(9)
C17 0.048(8) 0.048(9) 0.051(11) 0.003(7) 0.009(8) -0.004(9)
C18 0.069(9) 0.032(8) 0.064(12) -0.001(7) -0.003(9) -0.009(8)
C19 0.065(9) 0.037(9) 0.072(13) 0.000(7) 0.007(9) 0.030(9)
C20 0.027(7) 0.040(8) 0.056(11) -0.007(6) 0.001(7) 0.006(8)
C21 0.063(9) 0.064(10) 0.037(10) -0.010(8) 0.013(8) 0.019(9)
C22 0.090(11) 0.101(13) 0.048(12) -0.008(9) 0.023(9) 0.014(10)
C23 0.074(10) 0.070(11) 0.057(13) -0.007(9) 0.005(9) -0.017(10)
C24 0.066(10) 0.050(10) 0.075(14) -0.005(7) 0.004(10) -0.010(10)
C25 0.026(7) 0.043(8) 0.060(11) -0.002(6) -0.008(7) 0.013(8)
C26 0.043(8) 0.042(9) 0.047(11) -0.005(6) -0.009(7) 0.015(8)
C27 0.035(7) 0.026(6) 0.045(9) -0.004(5) 0.007(7) 0.006(6)
C28 0.027(6) 0.041(8) 0.028(9) -0.004(6) -0.001(6) -0.002(7)
C29 0.057(9) 0.060(10) 0.042(11) -0.004(7) 0.010(8) 0.003(9)
C30 0.051(8) 0.059(10) 0.054(11) -0.001(7) 0.010(8) 0.002(9)
C31 0.052(9) 0.058(10) 0.073(13) 0.000(7) 0.024(9) -0.025(10)
C32 0.048(8) 0.026(6) 0.065(12) 0.010(6) 0.011(9) 0.012(6)
C33 0.083(10) 0.073(10) 0.068(13) -0.012(8) 0.011(9) 0.041(10)
F1 0.059(5) 0.046(4) 0.096(7) 0.013(4) -0.022(5) 0.009(5)
F2 0.063(5) 0.029(4) 0.119(8) 0.013(3) -0.017(5) -0.004(5)
F3 0.038(4) 0.060(5) 0.075(7) 0.006(4) -0.007(4) 0.003(4)
F4 0.070(5) 0.034(4) 0.087(7) -0.004(4) -0.008(5) 0.008(4)
F5 0.084(6) 0.082(6) 0.109(9) -0.032(5) 0.016(6) -0.018(6)
F6 0.051(5) 0.196(10) 0.105(9) -0.028(6) 0.008(6) -0.056(8)
F7 0.112(7) 0.070(6) 0.129(10) 0.030(6) 0.034(6) 0.035(6)
F8 0.052(5) 0.067(5) 0.113(9) -0.006(4) 0.003(5) 0.005(5)
I1 0.0550(6) 0.0470(5) 0.0604(7) -0.0112(4) -0.0038(5) 0.0009(5)
I2 0.0506(5) 0.0438(5) 0.1065(10) -0.0087(5) -0.0059(6) -0.0008(6)
I3 0.0577(6) 0.0612(6) 0.0698(8) 0.0067(5) 0.0091(6) 0.0048(6)
I4 0.0903(9) 0.2480(18) 0.1041(13) 0.0790(10) 0.0069(9) 0.0503(13)
N1 0.062(7) 0.035(7) 0.061(10) 0.008(5) -0.005(7) 0.000(7)
N2 0.072(8) 0.039(7) 0.039(9) 0.003(6) 0.013(7) 0.002(6)
N3 0.048(7) 0.042(7) 0.075(11) 0.006(5) 0.002(7) -0.003(7)

loop_
_atom_type_symbol
_atom_type_description
_atom_type_scat_dispersion_real
_atom_type_scat_dispersion_imag
_atom_type_scat_source
C C 0.0033 0.0016 'International Tables Vol C Tables 4.2.6.8 and 6.1.1.4'
H H 0.0000 0.0000 'International Tables Vol C Tables 4.2.6.8 and 6.1.1.4'
N N 0.0061 0.0033 'International Tables Vol C Tables 4.2.6.8 and 6.1.1.4'
F F 0.0171 0.0103 'International Tables Vol C Tables 4.2.6.8 and 6.1.1.4'
I I -0.4742 1.8119 'International Tables Vol C Tables 4.2.6.8 and 6.1.1.4'

loop_
_geom_angle_atom_site_label_1
_geom_angle_atom_site_label_2
_geom_angle_atom_site_label_3
_geom_angle_site_symmetry_1
_geom_angle_site_symmetry_3
_geom_angle
C6 C1 C2 . . 115.6(10)
C6 C1 I1 . . 120.5(9)
C2 C1 I1 . . 123.7(9)
F1 C2 C3 . . 118.4(11)
F1 C2 C1 . . 119.9(11)
C3 C2 C1 . . 121.6(11)
F2 C3 C2 . . 118.3(11)
F2 C3 C4 . . 119.2(10)
C2 C3 C4 . . 122.6(11)
C5 C4 C3 . . 115.2(10)
C5 C4 I2 . . 122.6(8)
C3 C4 I2 . . 122.3(8)
F3 C5 C6 . . 120.5(11)
F3 C5 C4 . . 118.1(10)
C6 C5 C4 . . 121.1(11)
F4 C6 C5 . . 116.8(11)
F4 C6 C1 . . 119.4(11)
C5 C6 C1 . . 123.8(11)
F4 C6 C8 . . 77.2(7)
C5 C6 C8 . . 84.2(8)
C1 C6 C8 . . 108.5(9)
C12 C7 C8 . . 116.9(13)
C12 C7 I3 . . 123.7(10)
C8 C7 I3 . . 119.4(11)
F5 C8 C7 . . 121.1(15)
F5 C8 C9 . . 117.2(14)
C7 C8 C9 . . 121.4(14)
F5 C8 C6 . . 89.6(8)
C7 C8 C6 . . 105.3(10)
C9 C8 C6 . . 79.3(9)
F6 C9 C10 . . 121.5(16)
F6 C9 C8 . . 118.0(16)
C10 C9 C8 . . 120.3(14)
C11 C10 C9 . . 118.6(13)
C11 C10 I4 . . 121.5(12)
C9 C10 I4 . . 119.8(12)
F7 C11 C10 . . 121.3(14)
F7 C11 C12 . . 119.3(14)
C10 C11 C12 . . 119.3(14)
F8 C12 C7 . . 120.2(12)
F8 C12 C11 . . 116.4(13)
C7 C12 C11 . . 123.3(13)
N1 C13 C14 . . 125.1(14)
N1 C13 H13 . . 117.5
C14 C13 H13 . . 117.5
C13 C14 C15 . . 117.8(15)
C13 C14 H14 . . 121.1
C15 C14 H14 . . 121.1
C17 C15 C14 . . 121.1(13)
C17 C15 C16 . . 123.0(13)
C14 C15 C16 . . 115.7(16)
C15 C16 H16A . . 109.5
C15 C16 H16B . . 109.5
H16A C16 H16B . . 109.5
C15 C16 H16C . . 109.5
H16A C16 H16C . . 109.5
H16B C16 H16C . . 109.5
C15 C17 C18 . . 124.2(14)
C15 C17 C26 . . 117.2(13)
C18 C17 C26 . . 118.6(14)
C19 C18 C17 . . 120.8(13)
C19 C18 H18 . . 119.6
C17 C18 H18 . . 119.6
C18 C19 C20 . . 122.7(12)
C18 C19 H19 . . 118.7
C20 C19 H19 . . 118.7
C21 C20 C25 . . 120.1(13)
C21 C20 C19 . . 123.7(13)
C25 C20 C19 . . 116.2(14)
C23 C21 C20 . . 118.2(13)
C23 C21 C22 . . 121.3(14)
C20 C21 C22 . . 120.4(14)
C21 C22 H22A . . 109.5
C21 C22 H22B . . 109.5
H22A C22 H22B . . 109.5
C21 C22 H22C . . 109.5
H22A C22 H22C . . 109.5
H22B C22 H22C . . 109.5
C21 C23 C24 . . 117.4(15)
C21 C23 H23 . . 121.3
C24 C23 H23 . . 121.3
N2 C24 C23 . . 126.5(14)
N2 C24 H24 . . 116.7
C23 C24 H24 . . 116.7
N2 C25 C26 . . 117.4(12)
N2 C25 C20 . . 120.1(14)
C26 C25 C20 . . 122.3(14)
N1 C26 C25 . . 119.5(13)
N1 C26 C17 . . 120.9(14)
C25 C26 C17 . . 119.4(13)
N3 C27 C28 . . 122.8(11)
N3 C27 C27 . 2_655 117.3(8)
C28 C27 C27 . 2_655 119.9(7)
C29 C28 C27 . . 119.9(11)
C29 C28 C32 . . 122.3(11)
C27 C28 C32 . . 117.7(11)
C28 C29 C30 . . 116.6(13)
C28 C29 C33 . . 123.5(13)
C30 C29 C33 . . 119.8(14)
C31 C30 C29 . . 119.3(14)
C31 C30 H30 . . 120.4
C29 C30 H30 . . 120.4
N3 C31 C30 . . 125.0(14)
N3 C31 H31 . . 117.5
C30 C31 H31 . . 117.5
C32 C32 C28 2_655 . 122.4(7)
C32 C32 H32 2_655 . 118.8
C28 C32 H32 . . 118.8
C29 C33 H33A . . 109.5
C29 C33 H33B . . 109.5
H33A C33 H33B . . 109.5
C29 C33 H33C . . 109.5
H33A C33 H33C . . 109.5
H33B C33 H33C . . 109.5
C1 I1 N2 . 2_655 162.6(4)
C1 I1 N1 . 2_655 144.1(4)
N2 I1 N1 2_655 2_655 48.7(3)
C4 I2 N3 . 4_545 164.8(4)
C7 I3 N1 . 2 165.7(4)
C13 N1 C26 . . 117.5(12)
C24 N2 C25 . . 117.5(12)
C31 N3 C27 . . 116.3(12)

loop_
_geom_bond_atom_site_label_1
_geom_bond_atom_site_label_2
_geom_bond_site_symmetry_2
_geom_bond_distance
C1 C6 . 1.382(14)
C1 C2 . 1.386(14)
C1 I1 . 2.068(11)
C2 F1 . 1.340(12)
C2 C3 . 1.372(15)
C3 F2 . 1.350(12)
C3 C4 . 1.415(14)
C4 C5 . 1.389(14)
C4 I2 . 2.062(11)
C5 F3 . 1.326(12)
C5 C6 . 1.375(15)
C6 F4 . 1.342(11)
C6 C8 . 3.373(19)
C7 C12 . 1.352(16)
C7 C8 . 1.370(16)
C7 I3 . 2.089(12)
C8 F5 . 1.337(14)
C8 C9 . 1.412(19)
C9 F6 . 1.331(15)
C9 C10 . 1.374(18)
C10 C11 . 1.372(17)
C10 I4 . 2.054(13)
C11 F7 . 1.327(15)
C11 C12 . 1.407(17)
C12 F8 . 1.340(13)
C13 N1 . 1.321(17)
C13 C14 . 1.356(17)
C13 H13 . 0.9300
C14 C15 . 1.395(17)
C14 H14 . 0.9300
C15 C17 . 1.358(19)
C15 C16 . 1.536(17)
C16 H16A . 0.9600
C16 H16B . 0.9600
C16 H16C . 0.9600
C17 C18 . 1.405(17)
C17 C26 . 1.437(17)
C18 C19 . 1.366(18)
C18 H18 . 0.9300
C19 C20 . 1.430(17)
C19 H19 . 0.9300
C20 C21 . 1.405(18)
C20 C25 . 1.414(16)
C21 C23 . 1.380(18)
C21 C22 . 1.505(16)
C22 H22A . 0.9600
C22 H22B . 0.9600
C22 H22C . 0.9600
C23 C24 . 1.400(18)
C23 H23 . 0.9300
C24 N2 . 1.296(17)
C24 H24 . 0.9300
C25 N2 . 1.378(15)
C25 C26 . 1.394(17)
C26 N1 . 1.379(14)
C27 N3 . 1.352(13)
C27 C28 . 1.417(14)
C27 C27 2_655 1.45(2)
C28 C29 . 1.393(17)
C28 C32 . 1.441(14)
C29 C30 . 1.399(16)
C29 C33 . 1.492(16)
C30 C31 . 1.398(17)
C30 H30 . 0.9300
C31 N3 . 1.324(17)
C31 H31 . 0.9300
C32 C32 2_655 1.32(2)
C32 H32 . 0.9300
C33 H33A . 0.9600
C33 H33B . 0.9600
C33 H33C . 0.9600
I1 N2 2_655 3.044(10)
I1 N1 2_655 3.471(11)
I2 N3 4_545 3.131(10)
I3 N1 2 3.025(10)

_cod_database_fobs_code 2108087
